data_7125664
loop_
_publ_author_name
'Puskarevsky, Nikolay A.'
'Smolentsev, Anton I.'
'Dmitriev, Alexey A.'
'Vargas-Baca, Ignacio'
'Gritsan, Nina P.'
'Beckmann, Jens'
'Zibarev, Andrey V.'

_publ_section_title
;
 Bis(2,1,3-benzotelluradiazolidyl)2,1,3-benzotelluradiazole: a pair of
 radical anions coupled by TeN chalcogen bonding.
;
_journal_issue 7
_journal_name_full 'Chemical communications (Cambridge, England)'
_journal_page_first 1113
_journal_page_last 1116
_journal_paper_doi 10.1039/c9cc08110k
_journal_volume 56
_journal_year 2020
_chemical_formula_moiety 'C50 H76 K2 N6 O14 Te3'
_chemical_formula_sum 'C50 H76 K2 N6 O14 Te3'
_chemical_formula_weight 1446.16
_space_group_crystal_system monoclinic
_space_group_IT_number 15
_space_group_name_Hall '-C 2yc'
_space_group_name_H-M_alt 'C 1 2/c 1'
_atom_sites_solution_hydrogens geom
_audit_creation_method SHELXL-2018/3
_audit_update_record
;
2019-10-09 deposited with the CCDC.	2019-12-17 downloaded from the CCDC.
;
_cell_angle_alpha 90
_cell_angle_beta 95.3460(10)
_cell_angle_gamma 90
_cell_formula_units_Z 8
_cell_length_a 24.4967(8)
_cell_length_b 14.9469(5)
_cell_length_c 32.9263(9)
_cell_measurement_reflns_used 9601
_cell_measurement_temperature 150(2)
_cell_measurement_theta_max 26.44
_cell_measurement_theta_min 2.73
_cell_volume 12003.5(7)
_computing_cell_refinement 'SAINT (Bruker, 2004)'
_computing_data_collection 'APEX2 (Bruker, 2004)'
_computing_data_reduction 'SAINT (Bruker, 2004)'
_computing_structure_refinement 'SHELXL-2018/3 (Sheldrick, 2018)'
_computing_structure_solution 'SHELXS-2018/3 (Sheldrick, 2018)'
_diffrn_ambient_temperature 150(2)
_diffrn_measured_fraction_theta_full 0.983
_diffrn_measured_fraction_theta_max 0.969
_diffrn_measurement_device_type 'Bruker Nonius X8Apex CCD area-detector'
_diffrn_measurement_method '\f and \w scans'
_diffrn_radiation_type MoK\a
_diffrn_radiation_wavelength 0.71073
_diffrn_reflns_av_R_equivalents 0.0475
_diffrn_reflns_av_unetI/netI 0.0503
_diffrn_reflns_Laue_measured_fraction_full 0.983
_diffrn_reflns_Laue_measured_fraction_max 0.969
_diffrn_reflns_limit_h_max 31
_diffrn_reflns_limit_h_min -31
_diffrn_reflns_limit_k_max 19
_diffrn_reflns_limit_k_min -19
_diffrn_reflns_limit_l_max 42
_diffrn_reflns_limit_l_min -30
_diffrn_reflns_number 44269
_diffrn_reflns_point_group_measured_fraction_full 0.983
_diffrn_reflns_point_group_measured_fraction_max 0.969
_diffrn_reflns_theta_full 25.250
_diffrn_reflns_theta_max 27.525
_diffrn_reflns_theta_min 1.670
_diffrn_source 'fine-focus sealed tube'
_exptl_absorpt_coefficient_mu 1.651
_exptl_absorpt_correction_T_max 0.899
_exptl_absorpt_correction_T_min 0.732
_exptl_absorpt_correction_type multi-scan
_exptl_absorpt_process_details 'SADABS (Bruker, 2004)'
_exptl_crystal_colour brown
_exptl_crystal_density_diffrn 1.600
_exptl_crystal_description block
_exptl_crystal_F_000 5792
_exptl_crystal_size_max 0.200
_exptl_crystal_size_mid 0.150
_exptl_crystal_size_min 0.070
_refine_diff_density_max 2.314
_refine_diff_density_min -1.555
_refine_diff_density_rms 0.102
_refine_ls_extinction_method none
_refine_ls_goodness_of_fit_ref 1.019
_refine_ls_hydrogen_treatment constr
_refine_ls_matrix_type full
_refine_ls_number_parameters 676
_refine_ls_number_reflns 13398
_refine_ls_number_restraints 0
_refine_ls_restrained_S_all 1.019
_refine_ls_R_factor_all 0.0601
_refine_ls_R_factor_gt 0.0365
_refine_ls_shift/su_max 0.001
_refine_ls_shift/su_mean 0.000
_refine_ls_structure_factor_coef Fsqd
_refine_ls_weighting_details 'w=1/[\s^2^(Fo^2^)+(0.0266P)^2^+9.5252P] where P=(Fo^2^+2Fc^2^)/3'
_refine_ls_weighting_scheme calc
_refine_ls_wR_factor_gt 0.0670
_refine_ls_wR_factor_ref 0.0718
_reflns_Friedel_coverage 0.000
_reflns_number_gt 10058
_reflns_number_total 13398
_reflns_threshold_expression 'I > 2\s(I)'
_cod_data_source_file c9cc08110k2.cif
_cod_data_source_block 1
_cod_depositor_comments 'Adding full bibliography for 7125664.cif.'
_cod_original_sg_symbol_H-M 'C 2/c'
_cod_database_code 7125664
_shelx_shelxl_version_number 2018/3
_shelx_space_group_comment
;
The symmetry employed for this shelxl refinement is uniquely defined
by the following loop, which should always be used as a source of
symmetry information in preference to the above space-group names.
They are only intended as comments.
;
_shelx_estimated_absorpt_t_min 0.734
_shelx_estimated_absorpt_t_max 0.893

loop_
_space_group_symop_operation_xyz
'x, y, z'
'-x, y, -z+1/2'
'x+1/2, y+1/2, z'
'-x+1/2, y+1/2, -z+1/2'
'-x, -y, -z'
'x, -y, z-1/2'
'-x+1/2, -y+1/2, -z'
'x+1/2, -y+1/2, z-1/2'

loop_
_atom_site_label
_atom_site_type_symbol
_atom_site_fract_x
_atom_site_fract_y
_atom_site_fract_z
_atom_site_U_iso_or_equiv
_atom_site_adp_type
_atom_site_occupancy
_atom_site_site_symmetry_order
_atom_site_calc_flag
_atom_site_refinement_flags_posn
_atom_site_refinement_flags_adp
Te1 Te 0.20558(2) 0.52091(2) 0.31579(2) 0.02220(6) Uani 1 1 d . .
K1 K 0.29421(3) 0.52507(5) 0.20751(2) 0.02207(16) Uani 1 1 d . .
O1 O 0.38582(11) 0.52183(18) 0.16415(9) 0.0453(7) Uani 1 1 d . .
C1 C 0.42346(16) 0.4534(3) 0.17950(13) 0.0420(10) Uani 1 1 d . .
H1A H 0.419585 0.399686 0.161897 0.050 Uiso 1 1 calc R U
H1B H 0.416225 0.436208 0.207531 0.050 Uiso 1 1 calc R U
Te2 Te 0.11219(2) 0.36805(2) 0.37053(2) 0.02357(6) Uani 1 1 d . .
K2 K -0.02397(3) 0.26188(5) 0.54847(2) 0.02113(15) Uani 1 1 d . .
O2 O -0.04938(12) 0.26957(19) 0.63020(7) 0.0436(7) Uani 1 1 d . .
C2 C 0.47989(19) 0.4920(3) 0.17936(17) 0.0617(14) Uani 1 1 d . .
H2A H 0.501765 0.479379 0.205548 0.074 Uiso 1 1 calc R U
H2B H 0.498936 0.465704 0.156951 0.074 Uiso 1 1 calc R U
Te3 Te 0.09086(2) 0.24601(2) 0.46091(2) 0.02257(6) Uani 1 1 d . .
C3 C 0.47299(17) 0.5888(3) 0.17346(15) 0.0574(13) Uani 1 1 d . .
H3A H 0.500771 0.613046 0.156432 0.069 Uiso 1 1 calc R U
H3B H 0.475919 0.620607 0.199949 0.069 Uiso 1 1 calc R U
C4 C 0.41643(15) 0.5973(2) 0.15220(12) 0.0342(9) Uani 1 1 d . .
H4A H 0.399097 0.653573 0.160263 0.041 Uiso 1 1 calc R U
H4B H 0.417917 0.597648 0.122258 0.041 Uiso 1 1 calc R U
C5 C -0.0721(2) 0.3457(3) 0.64827(13) 0.0565(13) Uani 1 1 d . .
H5A H -0.112664 0.343806 0.644095 0.068 Uiso 1 1 calc R U
H5B H -0.059348 0.401252 0.635826 0.068 Uiso 1 1 calc R U
C6 C -0.05332(17) 0.3432(3) 0.69318(11) 0.0408(10) Uani 1 1 d . .
H6A H -0.083389 0.323860 0.709269 0.049 Uiso 1 1 calc R U
H6B H -0.040186 0.402802 0.702941 0.049 Uiso 1 1 calc R U
C7 C -0.00684(18) 0.2755(3) 0.69644(11) 0.0409(10) Uani 1 1 d . .
H7A H 0.026524 0.300890 0.711430 0.049 Uiso 1 1 calc R U
H7B H -0.017452 0.220514 0.710481 0.049 Uiso 1 1 calc R U
C8 C 0.00249(17) 0.2563(3) 0.65234(11) 0.0411(10) Uani 1 1 d . .
H8A H 0.030110 0.297672 0.642752 0.049 Uiso 1 1 calc R U
H8B H 0.015240 0.194007 0.649217 0.049 Uiso 1 1 calc R U
O11 O 0.36626(10) 0.46594(16) 0.27686(7) 0.0290(6) Uani 1 1 d . .
N11 N 0.20316(12) 0.5616(2) 0.25480(8) 0.0280(7) Uani 1 1 d . .
C11 C 0.15750(14) 0.5335(2) 0.23515(10) 0.0242(8) Uani 1 1 d . .
O12 O 0.34184(10) 0.65088(16) 0.26255(7) 0.0323(6) Uani 1 1 d . .
N12 N 0.13218(11) 0.46603(18) 0.29722(9) 0.0243(6) Uani 1 1 d . .
C12 C 0.11918(13) 0.4820(2) 0.25825(10) 0.0205(7) Uani 1 1 d . .
O13 O 0.29968(9) 0.69791(15) 0.18268(7) 0.0285(6) Uani 1 1 d . .
C13 C 0.06856(15) 0.4523(2) 0.23731(11) 0.0304(8) Uani 1 1 d . .
H13 H 0.043690 0.418388 0.251600 0.037 Uiso 1 1 calc R U
O14 O 0.24553(9) 0.57645(16) 0.12670(7) 0.0266(5) Uani 1 1 d . .
C14 C 0.05570(15) 0.4718(3) 0.19752(11) 0.0333(9) Uani 1 1 d . .
H14 H 0.021529 0.452535 0.184418 0.040 Uiso 1 1 calc R U
O15 O 0.26688(10) 0.39315(16) 0.14739(7) 0.0311(6) Uani 1 1 d . .
C15 C 0.09222(17) 0.5205(3) 0.17497(11) 0.0367(9) Uani 1 1 d . .
H15 H 0.082329 0.532666 0.146925 0.044 Uiso 1 1 calc R U
O16 O 0.30323(11) 0.34486(15) 0.22858(7) 0.0320(6) Uani 1 1 d . .
C16 C 0.14114(17) 0.5502(3) 0.19273(11) 0.0347(9) Uani 1 1 d . .
H16 H 0.164956 0.582460 0.176879 0.042 Uiso 1 1 calc R U
O21 O 0.08431(9) 0.21293(16) 0.57211(7) 0.0280(6) Uani 1 1 d . .
N21 N 0.18207(12) 0.44921(19) 0.37167(8) 0.0249(6) Uani 1 1 d . .
C21 C 0.21359(13) 0.4415(2) 0.40765(10) 0.0223(7) Uani 1 1 d . .
O22 O 0.05903(9) 0.39313(15) 0.57603(6) 0.0244(5) Uani 1 1 d . .
N22 N 0.15065(12) 0.32715(19) 0.42485(8) 0.0240(6) Uani 1 1 d . .
C22 C 0.19717(14) 0.3744(2) 0.43567(10) 0.0229(7) Uani 1 1 d . .
O23 O -0.04786(9) 0.44222(15) 0.54000(7) 0.0242(5) Uani 1 1 d . .
C23 C 0.22998(16) 0.3630(3) 0.47320(10) 0.0329(9) Uani 1 1 d . .
H23 H 0.220628 0.317809 0.491633 0.039 Uiso 1 1 calc R U
O24 O -0.13502(9) 0.31816(16) 0.54171(7) 0.0285(6) Uani 1 1 d . .
C24 C 0.27526(15) 0.4164(3) 0.48343(11) 0.0378(10) Uani 1 1 d . .
H24 H 0.296657 0.407469 0.508679 0.045 Uiso 1 1 calc R U
O25 O -0.11056(10) 0.13702(16) 0.54007(7) 0.0280(6) Uani 1 1 d . .
C25 C 0.28960(15) 0.4827(3) 0.45717(12) 0.0372(10) Uani 1 1 d . .
H25 H 0.320327 0.519806 0.464798 0.045 Uiso 1 1 calc R U
O26 O -0.00032(10) 0.08270(15) 0.57215(7) 0.0272(6) Uani 1 1 d . .
C26 C 0.25978(14) 0.4954(3) 0.42002(11) 0.0308(9) Uani 1 1 d . .
H26 H 0.270379 0.541231 0.402368 0.037 Uiso 1 1 calc R U
N31 N 0.05124(12) 0.27884(18) 0.40588(8) 0.0237(6) Uani 1 1 d . .
C31 C -0.00283(15) 0.2616(2) 0.40566(10) 0.0232(7) Uani 1 1 d . .
N32 N 0.01431(12) 0.20318(19) 0.47414(8) 0.0252(7) Uani 1 1 d . .
C32 C -0.02237(15) 0.2220(2) 0.44242(10) 0.0228(7) Uani 1 1 d . .
C33 C -0.07957(16) 0.2059(3) 0.44236(11) 0.0342(9) Uani 1 1 d . .
H33 H -0.093154 0.178294 0.465371 0.041 Uiso 1 1 calc R U
C34 C -0.11542(16) 0.2295(3) 0.40979(12) 0.0409(10) Uani 1 1 d . .
H34 H -0.153485 0.218275 0.410515 0.049 Uiso 1 1 calc R U
C35 C -0.09660(17) 0.2701(3) 0.37538(11) 0.0393(10) Uani 1 1 d . .
H35 H -0.122154 0.288366 0.353467 0.047 Uiso 1 1 calc R U
C36 C -0.04168(16) 0.2838(2) 0.37302(10) 0.0319(9) Uani 1 1 d . .
H36 H -0.029602 0.308787 0.348877 0.038 Uiso 1 1 calc R U
C101 C 0.37333(15) 0.5344(3) 0.30727(11) 0.0330(9) Uani 1 1 d . .
H10A H 0.402550 0.516861 0.328590 0.040 Uiso 1 1 calc R U
H10B H 0.338878 0.542522 0.320339 0.040 Uiso 1 1 calc R U
C102 C 0.38845(15) 0.6194(3) 0.28782(11) 0.0357(9) Uani 1 1 d . .
H10C H 0.399755 0.664401 0.309006 0.043 Uiso 1 1 calc R U
H10D H 0.419517 0.609185 0.271189 0.043 Uiso 1 1 calc R U
C103 C 0.35106(16) 0.7354(2) 0.24479(12) 0.0364(9) Uani 1 1 d . .
H10E H 0.384318 0.732841 0.229896 0.044 Uiso 1 1 calc R U
H10F H 0.356798 0.781406 0.266383 0.044 Uiso 1 1 calc R U
C104 C 0.30234(16) 0.7593(2) 0.21602(12) 0.0378(10) Uani 1 1 d . .
H10G H 0.268444 0.755466 0.230119 0.045 Uiso 1 1 calc R U
H10H H 0.305973 0.821238 0.205977 0.045 Uiso 1 1 calc R U
C105 C 0.26303(14) 0.7255(2) 0.14887(11) 0.0299(8) Uani 1 1 d . .
H10I H 0.272667 0.786389 0.140076 0.036 Uiso 1 1 calc R U
H10J H 0.224929 0.726580 0.156592 0.036 Uiso 1 1 calc R U
C106 C 0.26792(15) 0.6598(2) 0.11481(11) 0.0305(9) Uani 1 1 d . .
H10K H 0.247536 0.681786 0.089395 0.037 Uiso 1 1 calc R U
H10L H 0.306880 0.652101 0.109833 0.037 Uiso 1 1 calc R U
C107 C 0.25180(15) 0.5075(3) 0.09785(11) 0.0321(9) Uani 1 1 d . .
H10M H 0.291008 0.500374 0.093487 0.039 Uiso 1 1 calc R U
H10N H 0.231383 0.522901 0.071411 0.039 Uiso 1 1 calc R U
C108 C 0.23004(15) 0.4219(3) 0.11390(11) 0.0322(9) Uani 1 1 d . .
H10O H 0.193080 0.431834 0.122929 0.039 Uiso 1 1 calc R U
H10P H 0.227216 0.375773 0.092243 0.039 Uiso 1 1 calc R U
C109 C 0.24907(18) 0.3140(3) 0.16619(12) 0.0452(11) Uani 1 1 d . .
H10Q H 0.239475 0.267597 0.145279 0.054 Uiso 1 1 calc R U
H10R H 0.216151 0.326814 0.180504 0.054 Uiso 1 1 calc R U
C110 C 0.2949(2) 0.2814(3) 0.19609(13) 0.0521(13) Uani 1 1 d . .
H11A H 0.285367 0.222282 0.207057 0.062 Uiso 1 1 calc R U
H11B H 0.328902 0.274722 0.182320 0.062 Uiso 1 1 calc R U
C111 C 0.34558(16) 0.3155(2) 0.25820(11) 0.0333(9) Uani 1 1 d . .
H11C H 0.380758 0.311127 0.245763 0.040 Uiso 1 1 calc R U
H11D H 0.336529 0.255743 0.268660 0.040 Uiso 1 1 calc R U
C112 C 0.35039(16) 0.3821(2) 0.29231(11) 0.0344(9) Uani 1 1 d . .
H11E H 0.314759 0.388082 0.303989 0.041 Uiso 1 1 calc R U
H11F H 0.378070 0.361695 0.314162 0.041 Uiso 1 1 calc R U
C201 C 0.12253(15) 0.2742(3) 0.59109(11) 0.0331(9) Uani 1 1 d . .
H20A H 0.160308 0.253445 0.588042 0.040 Uiso 1 1 calc R U
H20B H 0.117828 0.278114 0.620579 0.040 Uiso 1 1 calc R U
C202 C 0.11364(14) 0.3644(3) 0.57172(11) 0.0314(9) Uani 1 1 d . .
H20C H 0.140069 0.407833 0.585009 0.038 Uiso 1 1 calc R U
H20D H 0.119675 0.360931 0.542447 0.038 Uiso 1 1 calc R U
C203 C 0.04699(15) 0.4766(2) 0.55585(11) 0.0297(8) Uani 1 1 d . .
H20E H 0.051992 0.470588 0.526481 0.036 Uiso 1 1 calc R U
H20F H 0.072647 0.523069 0.567521 0.036 Uiso 1 1 calc R U
C204 C -0.01036(15) 0.5042(2) 0.56074(11) 0.0289(8) Uani 1 1 d . .
H20G H -0.016218 0.505940 0.590075 0.035 Uiso 1 1 calc R U
H20H H -0.017006 0.564967 0.549350 0.035 Uiso 1 1 calc R U
C205 C -0.10373(14) 0.4682(2) 0.54279(11) 0.0296(8) Uani 1 1 d . .
H20I H -0.110197 0.528350 0.530685 0.036 Uiso 1 1 calc R U
H20J H -0.111257 0.471018 0.571787 0.036 Uiso 1 1 calc R U
C206 C -0.14132(14) 0.4017(2) 0.52056(10) 0.0283(8) Uani 1 1 d . .
H20K H -0.179779 0.422378 0.519828 0.034 Uiso 1 1 calc R U
H20L H -0.131846 0.394678 0.492147 0.034 Uiso 1 1 calc R U
C207 C -0.17486(14) 0.2541(3) 0.52717(11) 0.0337(9) Uani 1 1 d . .
H20M H -0.173543 0.244774 0.497513 0.040 Uiso 1 1 calc R U
H20N H -0.212000 0.275394 0.531919 0.040 Uiso 1 1 calc R U
C208 C -0.16259(15) 0.1684(3) 0.54960(11) 0.0335(9) Uani 1 1 d . .
H20O H -0.162194 0.178377 0.579344 0.040 Uiso 1 1 calc R U
H20P H -0.191179 0.123404 0.541361 0.040 Uiso 1 1 calc R U
C209 C -0.09622(17) 0.0530(3) 0.55842(12) 0.0373(10) Uani 1 1 d . .
H20Q H -0.122641 0.006581 0.547811 0.045 Uiso 1 1 calc R U
H20R H -0.097392 0.056940 0.588344 0.045 Uiso 1 1 calc R U
C210 C -0.03941(16) 0.0283(3) 0.54866(12) 0.0371(9) Uani 1 1 d . .
H21A H -0.032316 -0.035568 0.555051 0.045 Uiso 1 1 calc R U
H21B H -0.036039 0.037539 0.519224 0.045 Uiso 1 1 calc R U
C211 C 0.05426(15) 0.0631(2) 0.56241(11) 0.0324(9) Uani 1 1 d . .
H21C H 0.056873 0.071876 0.532852 0.039 Uiso 1 1 calc R U
H21D H 0.063358 -0.000046 0.569167 0.039 Uiso 1 1 calc R U
C212 C 0.09383(15) 0.1242(2) 0.58646(11) 0.0314(9) Uani 1 1 d . .
H21E H 0.088360 0.120561 0.615833 0.038 Uiso 1 1 calc R U
H21F H 0.131989 0.106132 0.582926 0.038 Uiso 1 1 calc R U

loop_
_atom_site_aniso_label
_atom_site_aniso_U_11
_atom_site_aniso_U_22
_atom_site_aniso_U_33
_atom_site_aniso_U_23
_atom_site_aniso_U_13
_atom_site_aniso_U_12
Te1 0.02347(12) 0.01944(11) 0.02425(12) 0.00062(9) 0.00517(9) -0.00143(10)
K1 0.0225(4) 0.0198(4) 0.0234(4) 0.0020(3) -0.0003(3) -0.0007(3)
O1 0.0255(15) 0.0361(16) 0.076(2) 0.0153(15) 0.0138(14) 0.0029(13)
C1 0.040(2) 0.032(2) 0.056(3) 0.011(2) 0.015(2) 0.0079(19)
Te2 0.02263(12) 0.02510(12) 0.02244(12) -0.00411(9) -0.00083(9) 0.00203(10)
K2 0.0192(4) 0.0225(4) 0.0214(4) -0.0014(3) 0.0004(3) -0.0004(3)
O2 0.0519(19) 0.0543(19) 0.0246(14) -0.0038(13) 0.0030(13) 0.0139(15)
C2 0.040(3) 0.042(3) 0.100(4) 0.015(3) -0.011(3) 0.002(2)
Te3 0.02779(12) 0.02066(11) 0.01945(12) -0.00052(9) 0.00317(9) 0.00017(10)
C3 0.034(3) 0.052(3) 0.083(4) 0.031(3) -0.008(2) -0.006(2)
C4 0.027(2) 0.028(2) 0.049(2) 0.0080(18) 0.0077(18) -0.0039(17)
C5 0.063(3) 0.066(3) 0.043(3) 0.015(2) 0.017(2) 0.029(3)
C6 0.053(3) 0.034(2) 0.039(2) -0.0092(18) 0.020(2) -0.005(2)
C7 0.051(3) 0.043(2) 0.029(2) -0.0037(18) 0.0042(19) -0.001(2)
C8 0.044(2) 0.045(3) 0.035(2) 0.0022(19) 0.0104(19) 0.010(2)
O11 0.0346(15) 0.0277(14) 0.0239(13) 0.0039(11) -0.0012(11) -0.0004(11)
N11 0.0305(17) 0.0276(16) 0.0271(17) 0.0009(13) 0.0092(13) -0.0060(14)
C11 0.0260(19) 0.0198(18) 0.027(2) -0.0001(14) 0.0067(15) 0.0025(15)
O12 0.0262(14) 0.0265(14) 0.0422(16) 0.0003(11) -0.0073(12) -0.0049(11)
N12 0.0181(15) 0.0252(16) 0.0302(17) 0.0042(13) 0.0056(12) 0.0025(12)
C12 0.0194(17) 0.0174(16) 0.0257(19) -0.0005(14) 0.0066(14) 0.0017(14)
O13 0.0248(13) 0.0236(13) 0.0368(15) 0.0060(11) 0.0003(11) 0.0042(11)
C13 0.026(2) 0.032(2) 0.034(2) 0.0050(17) 0.0040(16) -0.0020(16)
O14 0.0242(13) 0.0310(14) 0.0248(13) 0.0048(11) 0.0042(10) 0.0016(11)
C14 0.027(2) 0.036(2) 0.036(2) -0.0044(18) -0.0028(17) 0.0027(17)
O15 0.0312(14) 0.0276(14) 0.0331(14) 0.0009(11) -0.0044(11) -0.0024(11)
C15 0.048(3) 0.041(2) 0.021(2) -0.0015(17) 0.0008(18) 0.002(2)
O16 0.0430(16) 0.0186(13) 0.0323(14) 0.0036(11) -0.0070(12) 0.0040(11)
C16 0.046(2) 0.037(2) 0.023(2) 0.0019(17) 0.0136(18) -0.0053(19)
O21 0.0231(13) 0.0314(14) 0.0279(14) -0.0033(11) -0.0064(10) 0.0016(11)
N21 0.0247(16) 0.0255(16) 0.0242(16) 0.0043(12) 0.0013(13) -0.0019(13)
C21 0.0198(17) 0.0272(18) 0.0199(18) -0.0025(14) 0.0021(14) 0.0049(15)
O22 0.0217(12) 0.0290(13) 0.0224(12) -0.0003(10) 0.0018(10) -0.0053(10)
N22 0.0299(16) 0.0252(16) 0.0172(15) 0.0024(12) 0.0041(12) 0.0035(13)
C22 0.0230(18) 0.0246(18) 0.0212(18) -0.0028(14) 0.0029(14) 0.0094(15)
O23 0.0249(13) 0.0232(12) 0.0239(13) -0.0036(10) -0.0009(10) 0.0001(10)
C23 0.041(2) 0.039(2) 0.0187(19) 0.0022(16) 0.0002(16) 0.0141(19)
O24 0.0222(13) 0.0309(14) 0.0314(14) 0.0024(11) -0.0026(11) -0.0014(11)
C24 0.025(2) 0.060(3) 0.026(2) -0.012(2) -0.0068(17) 0.013(2)
O25 0.0295(14) 0.0277(13) 0.0280(13) 0.0021(11) 0.0084(11) -0.0043(11)
C25 0.024(2) 0.049(3) 0.038(2) -0.017(2) -0.0001(17) -0.0053(19)
O26 0.0322(14) 0.0237(13) 0.0255(13) -0.0047(10) 0.0019(11) 0.0028(11)
C26 0.0235(19) 0.040(2) 0.029(2) -0.0061(17) 0.0046(16) -0.0007(17)
N31 0.0376(18) 0.0211(15) 0.0130(14) 0.0018(11) 0.0047(12) 0.0030(13)
C31 0.034(2) 0.0161(17) 0.0189(18) -0.0019(13) 0.0017(15) 0.0049(15)
N32 0.0297(17) 0.0254(16) 0.0211(16) 0.0013(12) 0.0056(13) 0.0011(13)
C32 0.033(2) 0.0191(17) 0.0166(17) -0.0035(13) 0.0030(15) 0.0032(15)
C33 0.034(2) 0.042(2) 0.028(2) -0.0001(18) 0.0079(17) 0.0014(19)
C34 0.026(2) 0.062(3) 0.035(2) -0.006(2) 0.0006(18) 0.007(2)
C35 0.040(2) 0.053(3) 0.023(2) -0.0003(18) -0.0064(18) 0.016(2)
C36 0.041(2) 0.036(2) 0.0185(19) 0.0050(16) 0.0032(17) 0.0084(18)
C101 0.028(2) 0.043(2) 0.026(2) -0.0030(17) -0.0095(16) -0.0026(18)
C102 0.027(2) 0.038(2) 0.040(2) -0.0099(18) -0.0078(17) -0.0057(17)
C103 0.039(2) 0.0211(19) 0.049(3) -0.0049(17) -0.0015(19) -0.0066(17)
C104 0.043(2) 0.0191(19) 0.052(3) -0.0008(18) 0.010(2) 0.0030(17)
C105 0.0204(18) 0.0263(19) 0.043(2) 0.0142(17) 0.0035(16) 0.0053(15)
C106 0.0210(19) 0.039(2) 0.032(2) 0.0182(17) 0.0049(16) 0.0064(16)
C107 0.028(2) 0.046(2) 0.0224(19) -0.0025(17) 0.0027(16) 0.0059(18)
C108 0.030(2) 0.039(2) 0.026(2) -0.0066(17) -0.0024(16) 0.0018(18)
C109 0.058(3) 0.031(2) 0.043(3) -0.0012(19) -0.011(2) -0.016(2)
C110 0.090(4) 0.0166(19) 0.047(3) -0.0029(18) -0.010(3) -0.001(2)
C111 0.039(2) 0.0247(19) 0.037(2) 0.0117(17) 0.0048(18) 0.0028(17)
C112 0.037(2) 0.034(2) 0.031(2) 0.0122(17) -0.0017(17) 0.0044(18)
C201 0.0193(18) 0.050(3) 0.029(2) -0.0080(18) -0.0063(15) 0.0003(17)
C202 0.0206(18) 0.044(2) 0.030(2) -0.0124(18) 0.0020(15) -0.0087(17)
C203 0.034(2) 0.032(2) 0.0228(19) 0.0017(16) 0.0020(16) -0.0125(17)
C204 0.039(2) 0.0215(18) 0.0251(19) -0.0036(15) -0.0017(16) -0.0046(16)
C205 0.030(2) 0.0242(19) 0.035(2) 0.0004(16) 0.0061(17) 0.0061(16)
C206 0.0254(19) 0.033(2) 0.027(2) 0.0058(16) 0.0030(15) 0.0074(16)
C207 0.0176(18) 0.046(2) 0.037(2) -0.0033(19) -0.0015(16) -0.0071(18)
C208 0.029(2) 0.036(2) 0.036(2) -0.0057(18) 0.0117(17) -0.0093(17)
C209 0.044(2) 0.029(2) 0.040(2) -0.0014(18) 0.0075(19) -0.0109(19)
C210 0.045(2) 0.025(2) 0.042(2) -0.0069(17) 0.0041(19) -0.0029(18)
C211 0.040(2) 0.028(2) 0.029(2) -0.0057(16) 0.0019(17) 0.0139(18)
C212 0.031(2) 0.034(2) 0.028(2) -0.0030(17) -0.0037(16) 0.0146(17)

loop_
_atom_type_symbol
_atom_type_description
_atom_type_scat_dispersion_real
_atom_type_scat_dispersion_imag
_atom_type_scat_source
C C 0.0033 0.0016 'International Tables Vol C Tables 4.2.6.8 and 6.1.1.4'
H H 0.0000 0.0000 'International Tables Vol C Tables 4.2.6.8 and 6.1.1.4'
K K 0.2009 0.2494 'International Tables Vol C Tables 4.2.6.8 and 6.1.1.4'
N N 0.0061 0.0033 'International Tables Vol C Tables 4.2.6.8 and 6.1.1.4'
O O 0.0106 0.0060 'International Tables Vol C Tables 4.2.6.8 and 6.1.1.4'
Te Te -0.5308 1.6751 'International Tables Vol C Tables 4.2.6.8 and 6.1.1.4'

loop_
_geom_angle_atom_site_label_1
_geom_angle_atom_site_label_2
_geom_angle_atom_site_label_3
_geom_angle
N12 Te1 N11 83.26(11)
N12 Te1 N21 76.44(11)
N11 Te1 N21 159.39(11)
O13 K1 O1 78.26(8)
O13 K1 O16 171.73(8)
O1 K1 O16 93.56(8)
O13 K1 O12 61.65(7)
O1 K1 O12 92.10(8)
O16 K1 O12 118.12(7)
O13 K1 O15 117.85(7)
O1 K1 O15 77.15(8)
O16 K1 O15 60.56(7)
O12 K1 O15 168.86(8)
O13 K1 N11 92.57(8)
O1 K1 N11 169.87(9)
O16 K1 N11 95.49(8)
O12 K1 N11 79.62(8)
O15 K1 N11 111.37(8)
O13 K1 O11 118.99(7)
O1 K1 O11 86.41(8)
O16 K1 O11 58.62(7)
O12 K1 O11 60.37(7)
O15 K1 O11 115.26(7)
N11 K1 O11 94.43(8)
O13 K1 O14 60.16(7)
O1 K1 O14 79.42(8)
O16 K1 O14 119.89(7)
O12 K1 O14 121.72(7)
O15 K1 O14 59.68(7)
N11 K1 O14 99.87(8)
O11 K1 O14 165.69(7)
C4 O1 C1 108.8(3)
C4 O1 K1 126.8(2)
C1 O1 K1 110.8(2)
O1 C1 C2 106.7(3)
O1 C1 H1A 110.4
C2 C1 H1A 110.4
O1 C1 H1B 110.4
C2 C1 H1B 110.4
H1A C1 H1B 108.6
N22 Te2 N21 81.25(11)
N22 Te2 N31 70.30(10)
N21 Te2 N31 149.61(10)
O23 K2 O21 118.03(7)
O23 K2 O25 119.00(7)
O21 K2 O25 122.72(7)
O23 K2 O2 89.61(8)
O21 K2 O2 91.90(8)
O25 K2 O2 83.67(8)
O23 K2 O26 169.82(7)
O21 K2 O26 60.73(7)
O25 K2 O26 62.24(7)
O2 K2 O26 80.43(7)
O23 K2 O24 60.71(7)
O21 K2 O24 168.28(7)
O25 K2 O24 58.76(7)
O2 K2 O24 76.56(8)
O26 K2 O24 118.16(7)
O23 K2 N32 107.32(8)
O21 K2 N32 77.17(8)
O25 K2 N32 90.96(8)
O2 K2 N32 162.70(8)
O26 K2 N32 82.51(7)
O24 K2 N32 114.53(8)
O23 K2 O22 60.63(7)
O21 K2 O22 58.09(7)
O25 K2 O22 167.06(7)
O2 K2 O22 83.39(8)
O26 K2 O22 115.63(7)
O24 K2 O22 117.51(7)
N32 K2 O22 101.53(8)
C8 O2 C5 105.3(3)
C8 O2 K2 102.6(2)
C5 O2 K2 124.2(2)
C3 C2 C1 106.5(4)
C3 C2 H2A 110.4
C1 C2 H2A 110.4
C3 C2 H2B 110.4
C1 C2 H2B 110.4
H2A C2 H2B 108.6
N31 Te3 N32 84.00(11)
N31 Te3 N22 71.85(11)
N32 Te3 N22 154.33(10)
C2 C3 C4 103.6(4)
C2 C3 H3A 111.0
C4 C3 H3A 111.0
C2 C3 H3B 111.0
C4 C3 H3B 111.0
H3A C3 H3B 109.0
O1 C4 C3 106.9(3)
O1 C4 H4A 110.3
C3 C4 H4A 110.3
O1 C4 H4B 110.3
C3 C4 H4B 110.3
H4A C4 H4B 108.6
O2 C5 C6 107.2(3)
O2 C5 H5A 110.3
C6 C5 H5A 110.3
O2 C5 H5B 110.3
C6 C5 H5B 110.3
H5A C5 H5B 108.5
C5 C6 C7 104.1(3)
C5 C6 H6A 110.9
C7 C6 H6A 110.9
C5 C6 H6B 110.9
C7 C6 H6B 110.9
H6A C6 H6B 109.0
C8 C7 C6 103.7(3)
C8 C7 H7A 111.0
C6 C7 H7A 111.0
C8 C7 H7B 111.0
C6 C7 H7B 111.0
H7A C7 H7B 109.0
O2 C8 C7 104.9(3)
O2 C8 H8A 110.8
C7 C8 H8A 110.8
O2 C8 H8B 110.8
C7 C8 H8B 110.8
H8A C8 H8B 108.8
C112 O11 C101 113.6(3)
C112 O11 K1 112.7(2)
C101 O11 K1 111.06(19)
C11 N11 Te1 109.1(2)
C11 N11 K1 109.9(2)
Te1 N11 K1 120.53(12)
N11 C11 C16 125.0(3)
N11 C11 C12 117.9(3)
C16 C11 C12 117.2(3)
C103 O12 C102 112.6(3)
C103 O12 K1 113.9(2)
C102 O12 K1 114.8(2)
C12 N12 Te1 110.5(2)
N12 C12 C13 122.3(3)
N12 C12 C11 119.3(3)
C13 C12 C11 118.5(3)
C105 O13 C104 113.3(3)
C105 O13 K1 117.73(19)
C104 O13 K1 112.3(2)
C14 C13 C12 120.9(3)
C14 C13 H13 119.6
C12 C13 H13 119.6
C107 O14 C106 112.4(3)
C107 O14 K1 111.02(19)
C106 O14 K1 110.15(19)
C13 C14 C15 121.2(4)
C13 C14 H14 119.4
C15 C14 H14 119.4
C109 O15 C108 113.0(3)
C109 O15 K1 109.7(2)
C108 O15 K1 115.0(2)
C16 C15 C14 121.1(3)
C16 C15 H15 119.4
C14 C15 H15 119.4
C111 O16 C110 110.6(3)
C111 O16 K1 120.3(2)
C110 O16 K1 116.9(2)
C15 C16 C11 121.1(3)
C15 C16 H16 119.4
C11 C16 H16 119.4
C201 O21 C212 112.1(3)
C201 O21 K2 121.8(2)
C212 O21 K2 117.4(2)
C21 N21 Te2 111.3(2)
C21 N21 Te1 125.9(2)
Te2 N21 Te1 122.14(13)
N21 C21 C26 125.2(3)
N21 C21 C22 116.5(3)
C26 C21 C22 118.3(3)
C202 O22 C203 111.8(3)
C202 O22 K2 113.63(19)
C203 O22 K2 109.59(18)
C22 N22 Te2 112.5(2)
C22 N22 Te3 133.9(2)
Te2 N22 Te3 110.19(13)
N22 C22 C23 123.9(3)
N22 C22 C21 118.0(3)
C23 C22 C21 118.0(3)
C204 O23 C205 111.6(3)
C204 O23 K2 117.51(19)
C205 O23 K2 116.85(19)
C24 C23 C22 121.3(4)
C24 C23 H23 119.4
C22 C23 H23 119.4
C207 O24 C206 112.7(3)
C207 O24 K2 116.8(2)
C206 O24 K2 110.86(19)
C25 C24 C23 120.4(3)
C25 C24 H24 119.8
C23 C24 H24 119.8
C208 O25 C209 112.9(3)
C208 O25 K2 116.3(2)
C209 O25 K2 112.9(2)
C26 C25 C24 120.7(4)
C26 C25 H25 119.7
C24 C25 H25 119.7
C210 O26 C211 110.8(3)
C210 O26 K2 106.2(2)
C211 O26 K2 107.6(2)
C25 C26 C21 121.3(4)
C25 C26 H26 119.4
C21 C26 H26 119.4
C31 N31 Te3 110.2(2)
C31 N31 Te2 139.8(2)
Te3 N31 Te2 107.53(13)
N31 C31 C36 123.6(3)
N31 C31 C32 117.9(3)
C36 C31 C32 118.4(3)
C32 N32 Te3 109.0(2)
C32 N32 K2 110.8(2)
Te3 N32 K2 117.71(12)
N32 C32 C33 123.6(3)
N32 C32 C31 118.7(3)
C33 C32 C31 117.7(3)
C34 C33 C32 121.2(4)
C34 C33 H33 119.4
C32 C33 H33 119.4
C33 C34 C35 120.7(4)
C33 C34 H34 119.7
C35 C34 H34 119.7
C36 C35 C34 120.6(3)
C36 C35 H35 119.7
C34 C35 H35 119.7
C35 C36 C31 121.3(3)
C35 C36 H36 119.4
C31 C36 H36 119.4
O11 C101 C102 109.2(3)
O11 C101 H10A 109.8
C102 C101 H10A 109.8
O11 C101 H10B 109.8
C102 C101 H10B 109.8
H10A C101 H10B 108.3
O12 C102 C101 108.4(3)
O12 C102 H10C 110.0
C101 C102 H10C 110.0
O12 C102 H10D 110.0
C101 C102 H10D 110.0
H10C C102 H10D 108.4
O12 C103 C104 109.0(3)
O12 C103 H10E 109.9
C104 C103 H10E 109.9
O12 C103 H10F 109.9
C104 C103 H10F 109.9
H10E C103 H10F 108.3
O13 C104 C103 108.0(3)
O13 C104 H10G 110.1
C103 C104 H10G 110.1
O13 C104 H10H 110.1
C103 C104 H10H 110.1
H10G C104 H10H 108.4
O13 C105 C106 107.8(3)
O13 C105 H10I 110.2
C106 C105 H10I 110.2
O13 C105 H10J 110.2
C106 C105 H10J 110.2
H10I C105 H10J 108.5
O14 C106 C105 107.8(3)
O14 C106 H10K 110.1
C105 C106 H10K 110.1
O14 C106 H10L 110.1
C105 C106 H10L 110.1
H10K C106 H10L 108.5
O14 C107 C108 108.6(3)
O14 C107 H10M 110.0
C108 C107 H10M 110.0
O14 C107 H10N 110.0
C108 C107 H10N 110.0
H10M C107 H10N 108.4
O15 C108 C107 108.0(3)
O15 C108 H10O 110.1
C107 C108 H10O 110.1
O15 C108 H10P 110.1
C107 C108 H10P 110.1
H10O C108 H10P 108.4
O15 C109 C110 108.3(3)
O15 C109 H10Q 110.0
C110 C109 H10Q 110.0
O15 C109 H10R 110.0
C110 C109 H10R 110.0
H10Q C109 H10R 108.4
O16 C110 C109 108.7(3)
O16 C110 H11A 110.0
C109 C110 H11A 110.0
O16 C110 H11B 110.0
C109 C110 H11B 110.0
H11A C110 H11B 108.3
O16 C111 C112 108.0(3)
O16 C111 H11C 110.1
C112 C111 H11C 110.1
O16 C111 H11D 110.1
C112 C111 H11D 110.1
H11C C111 H11D 108.4
O11 C112 C111 108.8(3)
O11 C112 H11E 109.9
C111 C112 H11E 109.9
O11 C112 H11F 109.9
C111 C112 H11F 109.9
H11E C112 H11F 108.3
O21 C201 C202 109.3(3)
O21 C201 H20A 109.8
C202 C201 H20A 109.8
O21 C201 H20B 109.8
C202 C201 H20B 109.8
H20A C201 H20B 108.3
O22 C202 C201 109.3(3)
O22 C202 H20C 109.8
C201 C202 H20C 109.8
O22 C202 H20D 109.8
C201 C202 H20D 109.8
H20C C202 H20D 108.3
O22 C203 C204 110.3(3)
O22 C203 H20E 109.6
C204 C203 H20E 109.6
O22 C203 H20F 109.6
C204 C203 H20F 109.6
H20E C203 H20F 108.1
O23 C204 C203 109.8(3)
O23 C204 H20G 109.7
C203 C204 H20G 109.7
O23 C204 H20H 109.7
C203 C204 H20H 109.7
H20G C204 H20H 108.2
O23 C205 C206 109.6(3)
O23 C205 H20I 109.8
C206 C205 H20I 109.8
O23 C205 H20J 109.8
C206 C205 H20J 109.8
H20I C205 H20J 108.2
O24 C206 C205 107.9(3)
O24 C206 H20K 110.1
C205 C206 H20K 110.1
O24 C206 H20L 110.1
C205 C206 H20L 110.1
H20K C206 H20L 108.4
O24 C207 C208 108.2(3)
O24 C207 H20M 110.1
C208 C207 H20M 110.1
O24 C207 H20N 110.1
C208 C207 H20N 110.1
H20M C207 H20N 108.4
O25 C208 C207 108.5(3)
O25 C208 H20O 110.0
C207 C208 H20O 110.0
O25 C208 H20P 110.0
C207 C208 H20P 110.0
H20O C208 H20P 108.4
O25 C209 C210 108.8(3)
O25 C209 H20Q 109.9
C210 C209 H20Q 109.9
O25 C209 H20R 109.9
C210 C209 H20R 109.9
H20Q C209 H20R 108.3
O26 C210 C209 109.4(3)
O26 C210 H21A 109.8
C209 C210 H21A 109.8
O26 C210 H21B 109.8
C209 C210 H21B 109.8
H21A C210 H21B 108.2
O26 C211 C212 109.1(3)
O26 C211 H21C 109.9
C212 C211 H21C 109.9
O26 C211 H21D 109.9
C212 C211 H21D 109.9
H21C C211 H21D 108.3
O21 C212 C211 108.3(3)
O21 C212 H21E 110.0
C211 C212 H21E 110.0
O21 C212 H21F 110.0
C211 C212 H21F 110.0
H21E C212 H21F 108.4

loop_
_geom_bond_atom_site_label_1
_geom_bond_atom_site_label_2
_geom_bond_distance
Te1 N12 2.019(3)
Te1 N11 2.094(3)
Te1 N21 2.250(3)
K1 O13 2.717(2)
K1 O1 2.770(3)
K1 O16 2.785(2)
K1 O12 2.791(2)
K1 O15 2.830(2)
K1 N11 2.889(3)
K1 O11 2.891(2)
K1 O14 2.916(2)
O1 C4 1.430(4)
O1 C1 1.436(4)
C1 C2 1.498(6)
C1 H1A 0.9900
C1 H1B 0.9900
Te2 N22 2.036(3)
Te2 N21 2.096(3)
Te2 N31 2.384(3)
K2 O23 2.767(2)
K2 O21 2.791(2)
K2 O25 2.819(2)
K2 O2 2.820(3)
K2 O26 2.834(2)
K2 O24 2.836(2)
K2 N32 2.840(3)
K2 O22 2.909(2)
O2 C8 1.419(5)
O2 C5 1.421(5)
C2 C3 1.468(6)
C2 H2A 0.9900
C2 H2B 0.9900
Te3 N31 2.035(3)
Te3 N32 2.066(3)
Te3 N22 2.313(3)
C3 C4 1.498(5)
C3 H3A 0.9900
C3 H3B 0.9900
C4 H4A 0.9900
C4 H4B 0.9900
C5 C6 1.508(5)
C5 H5A 0.9900
C5 H5B 0.9900
C6 C7 1.520(5)
C6 H6A 0.9900
C6 H6B 0.9900
C7 C8 1.518(5)
C7 H7A 0.9900
C7 H7B 0.9900
C8 H8A 0.9900
C8 H8B 0.9900
O11 C112 1.420(4)
O11 C101 1.431(4)
N11 C11 1.308(4)
C11 C16 1.438(5)
C11 C12 1.479(4)
O12 C103 1.419(4)
O12 C102 1.429(4)
N12 C12 1.315(4)
C12 C13 1.432(5)
O13 C105 1.425(4)
O13 C104 1.427(4)
C13 C14 1.351(5)
C13 H13 0.9500
O14 C107 1.420(4)
O14 C106 1.430(4)
C14 C15 1.416(5)
C14 H14 0.9500
O15 C109 1.423(4)
O15 C108 1.425(4)
C15 C16 1.358(5)
C15 H15 0.9500
O16 C111 1.425(4)
O16 C110 1.430(4)
C16 H16 0.9500
O21 C201 1.413(4)
O21 C212 1.421(4)
N21 C21 1.357(4)
C21 C26 1.417(5)
C21 C22 1.446(5)
O22 C202 1.425(4)
O22 C203 1.431(4)
N22 C22 1.359(4)
C22 C23 1.420(5)
O23 C204 1.433(4)
O23 C205 1.434(4)
C23 C24 1.383(5)
C23 H23 0.9500
O24 C207 1.418(4)
O24 C206 1.430(4)
C24 C25 1.381(6)
C24 H24 0.9500
O25 C208 1.420(4)
O25 C209 1.424(4)
C25 C26 1.378(5)
C25 H25 0.9500
O26 C210 1.427(4)
O26 C211 1.434(4)
C26 H26 0.9500
N31 C31 1.349(4)
C31 C36 1.407(5)
C31 C32 1.468(5)
N32 C32 1.343(4)
C32 C33 1.422(5)
C33 C34 1.367(5)
C33 H33 0.9500
C34 C35 1.401(5)
C34 H34 0.9500
C35 C36 1.370(5)
C35 H35 0.9500
C36 H36 0.9500
C101 C102 1.485(5)
C101 H10A 0.9900
C101 H10B 0.9900
C102 H10C 0.9900
C102 H10D 0.9900
C103 C104 1.496(5)
C103 H10E 0.9900
C103 H10F 0.9900
C104 H10G 0.9900
C104 H10H 0.9900
C105 C106 1.504(5)
C105 H10I 0.9900
C105 H10J 0.9900
C106 H10K 0.9900
C106 H10L 0.9900
C107 C108 1.500(5)
C107 H10M 0.9900
C107 H10N 0.9900
C108 H10O 0.9900
C108 H10P 0.9900
C109 C110 1.504(6)
C109 H10Q 0.9900
C109 H10R 0.9900
C110 H11A 0.9900
C110 H11B 0.9900
C111 C112 1.497(5)
C111 H11C 0.9900
C111 H11D 0.9900
C112 H11E 0.9900
C112 H11F 0.9900
C201 C202 1.498(5)
C201 H20A 0.9900
C201 H20B 0.9900
C202 H20C 0.9900
C202 H20D 0.9900
C203 C204 1.487(5)
C203 H20E 0.9900
C203 H20F 0.9900
C204 H20G 0.9900
C204 H20H 0.9900
C205 C206 1.499(5)
C205 H20I 0.9900
C205 H20J 0.9900
C206 H20K 0.9900
C206 H20L 0.9900
C207 C208 1.495(5)
C207 H20M 0.9900
C207 H20N 0.9900
C208 H20O 0.9900
C208 H20P 0.9900
C209 C210 1.503(5)
C209 H20Q 0.9900
C209 H20R 0.9900
C210 H21A 0.9900
C210 H21B 0.9900
C211 C212 1.502(5)
C211 H21C 0.9900
C211 H21D 0.9900
C212 H21E 0.9900
C212 H21F 0.9900
